data_4115992
loop_
_publ_author_name
'C. V. Krishnamohan Sharma'
'Abraham Clearfield'

_publ_section_title
;
 Three-Dimensional Hexagonal Structures from a Novel Self-Complementary
 Molecular Building Block
;
_journal_name_full 'Journal of the American Chemical Society'
_journal_page_first 4394
_journal_page_last 4402
_journal_paper_doi 10.1021/ja9935512
_journal_volume 122
_journal_year 2000
_chemical_formula_sum 'C15 H24 N3 O11 P3'
_chemical_formula_weight 515.28
_chemical_name_common '[Nitrilotri(methylphosphonic acid)*1,7-Phenanthroline]*2H2O '
_chemical_name_systematic
; 
 ? 
;
_space_group_IT_number 2
_symmetry_cell_setting triclinic
_symmetry_space_group_name_Hall '-P 1'
_symmetry_space_group_name_H-M 'P -1'
_atom_sites_solution_hydrogens geom
_atom_sites_solution_primary direct
_atom_sites_solution_secondary difmap
_audit_creation_method SHELXL-97
_cell_angle_alpha 70.627(2)
_cell_angle_beta 84.071(2)
_cell_angle_gamma 81.720(2)
_cell_formula_units_Z 2
_cell_length_a 7.1731(9)
_cell_length_b 11.566(1)
_cell_length_c 13.807(2)
_cell_measurement_reflns_used 1212
_cell_measurement_temperature 110
_cell_volume 1067.5(2)
_computing_cell_refinement 'Bruker SMART'
_computing_data_collection 'Bruker SMART'
_computing_data_reduction 'Bruker SHELXTL'
_computing_molecular_graphics 'Bruker SHELXTL'
_computing_publication_material 'Bruker SHELXTL'
_computing_structure_refinement 'SHELXL-97 (Sheldrick, 1997)'
_computing_structure_solution 'SHELXS-97 (Sheldrick, 1990)'
_diffrn_ambient_temperature 110
_diffrn_measured_fraction_theta_full 0.993
_diffrn_measured_fraction_theta_max 0.993
_diffrn_measurement_device_type 'CCD area detector'
_diffrn_measurement_method 'phi and omega scans'
_diffrn_radiation_monochromator graphite
_diffrn_radiation_source 'fine-focus sealed tube'
_diffrn_radiation_type MoK\a
_diffrn_radiation_wavelength 0.71073
_diffrn_reflns_av_R_equivalents 0.0270
_diffrn_reflns_av_sigmaI/netI 0.0830
_diffrn_reflns_limit_h_max 7
_diffrn_reflns_limit_h_min -7
_diffrn_reflns_limit_k_max 12
_diffrn_reflns_limit_k_min -12
_diffrn_reflns_limit_l_max 12
_diffrn_reflns_limit_l_min -15
_diffrn_reflns_number 4840
_diffrn_reflns_theta_full 23.26
_diffrn_reflns_theta_max 23.26
_diffrn_reflns_theta_min 1.57
_exptl_absorpt_coefficient_mu 0.344
_exptl_absorpt_correction_type SADABS
_exptl_crystal_colour orange-red
_exptl_crystal_density_diffrn 1.603
_exptl_crystal_F_000 536
_exptl_crystal_size_max 0.50
_exptl_crystal_size_mid 0.42
_exptl_crystal_size_min 0.36
_refine_diff_density_max 0.363
_refine_diff_density_min -0.351
_refine_diff_density_rms 0.065
_refine_ls_extinction_coef 0.0000(12)
_refine_ls_extinction_expression Fc^*^=kFc[1+0.001xFc^2^\l^3^/sin(2\q)]^-1/4^
_refine_ls_extinction_method SHELXL
_refine_ls_goodness_of_fit_ref 0.913
_refine_ls_hydrogen_treatment mixed
_refine_ls_matrix_type full
_refine_ls_number_parameters 290
_refine_ls_number_reflns 3036
_refine_ls_number_restraints 0
_refine_ls_restrained_S_all 0.913
_refine_ls_R_factor_all 0.0743
_refine_ls_R_factor_gt 0.0441
_refine_ls_shift/su_max 0.751
_refine_ls_shift/su_mean 0.003
_refine_ls_structure_factor_coef Fsqd
_refine_ls_weighting_details '0.0482, 0.00003'
_refine_ls_weighting_scheme calc
_refine_ls_wR_factor_gt 0.0961
_refine_ls_wR_factor_ref 0.1052
_reflns_number_gt 2006
_reflns_number_total 3036
_reflns_threshold_expression >2sigma(I)
_cod_data_source_file ja9935512_1.cif
_cod_data_source_block 4
_cod_depositor_comments
;
The following automatic conversions were performed:

'_diffrn_ambient_temperature' value '110K' was changed to '110' - the
value should be numeric and without a unit designator.

Automatic conversion script
Id: cif_fix_values 1715 2011-07-08 13:25:40Z adriana 
;
_cod_original_cell_volume 1067.4(2)
_cod_database_code 4115992

loop_
_symmetry_equiv_pos_as_xyz
'x, y, z'
'-x, -y, -z'

loop_
_atom_site_label
_atom_site_type_symbol
_atom_site_fract_x
_atom_site_fract_y
_atom_site_fract_z
_atom_site_U_iso_or_equiv
_atom_site_adp_type
_atom_site_occupancy
_atom_site_symmetry_multiplicity
_atom_site_calc_flag
_atom_site_refinement_flags
P1 P 1.27267(14) 0.66465(9) 0.42125(8) 0.0229(3) Uani 1 1 d .
P2 P 1.37170(16) 0.95836(10) 0.17189(9) 0.0316(3) Uani 1 1 d .
P3 P 1.77953(14) 0.87124(9) 0.47496(8) 0.0218(3) Uani 1 1 d .
O1 O 1.4207(3) 0.5558(2) 0.4199(2) 0.0262(7) Uani 1 1 d .
H1O H 1.5000 0.5000 0.5000 0.039 Uiso 1 2 d SR
O2 O 1.1558(3) 0.6366(2) 0.52421(19) 0.0249(7) Uani 1 1 d .
O3 O 1.1556(3) 0.7067(2) 0.32877(19) 0.0293(7) Uani 1 1 d .
O4 O 1.1720(4) 0.9352(3) 0.2243(2) 0.0460(9) Uani 1 1 d .
H4O H 1.1580 0.8577 0.2524 0.069 Uiso 1 1 d R
O5 O 1.3725(4) 0.9555(3) 0.0630(2) 0.0462(9) Uani 1 1 d .
H5O H 1.5000 1.0000 0.0000 0.069 Uiso 1 2 d SR
O6 O 1.4303(4) 1.0703(2) 0.1836(2) 0.0462(8) Uani 1 1 d .
O7 O 1.9495(4) 0.9416(2) 0.4496(2) 0.0317(7) Uani 1 1 d .
H7O H 2.0000 1.0000 0.5000 0.048 Uiso 1 2 d SR
O8 O 1.6222(3) 0.9170(2) 0.54061(19) 0.0266(7) Uani 1 1 d .
H8O H 1.5000 1.0000 0.5000 0.040 Uiso 1 2 d SR
O9 O 1.8263(3) 0.7325(2) 0.52602(18) 0.0240(7) Uani 1 1 d .
H9O H 1.9798 0.6795 0.5250 0.036 Uiso 1 1 d R
O10 O 0.8294(3) 0.6082(2) 0.33690(18) 0.0268(7) Uani 1 1 d .
H10A H 0.9453 0.6373 0.3307 0.040 Uiso 1 1 d R
H10B H 0.8283 0.5500 0.3673 0.040 Uiso 1 1 d R
O11 O 1.0832(6) 1.1241(4) -0.0823(3) 0.0955(14) Uani 1 1 d .
H11O H 0.9551 1.1743 -0.0372 0.143 Uiso 1 1 d R
H11O H 1.1999 1.0646 -0.0012 0.143 Uiso 1 1 d R
N1 N 1.5763(4) 0.8017(3) 0.3437(2) 0.0193(7) Uani 1 1 d .
HN1A H 1.6613 0.7334 0.3568 0.029 Uiso 1 1 d R
N2 N 0.3407(5) 1.3038(3) 0.1527(3) 0.0335(9) Uani 1 1 d .
N3 N 0.1679(5) 1.7256(3) -0.0444(3) 0.0435(10) Uani 1 1 d .
C1 C 1.4068(5) 0.7874(3) 0.4187(3) 0.0215(9) Uani 1 1 d .
H1A H 1.3226 0.8662 0.4010 0.026 Uiso 1 1 calc R
H1B H 1.4493 0.7710 0.4885 0.026 Uiso 1 1 calc R
C2 C 1.5314(5) 0.8239(3) 0.2336(3) 0.0241(10) Uani 1 1 d .
H2A H 1.4782 0.7503 0.2317 0.029 Uiso 1 1 calc R
H2B H 1.6520 0.8288 0.1913 0.029 Uiso 1 1 calc R
C3 C 1.6950(5) 0.8963(3) 0.3488(3) 0.0198(9) Uani 1 1 d .
H3A H 1.6201 0.9785 0.3265 0.024 Uiso 1 1 calc R
H3B H 1.8055 0.8980 0.2993 0.024 Uiso 1 1 calc R
C4 C 0.3383(6) 1.3323(4) 0.2388(4) 0.0404(12) Uani 1 1 d .
H4A H 0.3687 1.2685 0.3011 0.049 Uiso 1 1 calc R
C5 C 0.2935(6) 1.4502(4) 0.2398(4) 0.0402(12) Uani 1 1 d .
H5A H 0.2914 1.4683 0.3022 0.048 Uiso 1 1 calc R
C6 C 0.2510(6) 1.5440(4) 0.1487(3) 0.0402(12) Uani 1 1 d .
H6A H 0.2205 1.6270 0.1479 0.048 Uiso 1 1 calc R
C7 C 0.2537(5) 1.5143(3) 0.0578(3) 0.0248(10) Uani 1 1 d .
C8 C 0.2095(6) 1.6051(4) -0.0419(3) 0.0332(11) Uani 1 1 d .
C9 C 0.1292(6) 1.8077(4) -0.1355(4) 0.0499(13) Uani 1 1 d .
H9A H 0.1008 1.8919 -0.1395 0.060 Uiso 1 1 calc R
C10 C 0.1275(6) 1.7790(5) -0.2259(4) 0.0529(14) Uani 1 1 d .
H10A H 0.0971 1.8418 -0.2887 0.064 Uiso 1 1 calc R
C11 C 0.1707(6) 1.6578(4) -0.2224(4) 0.0444(13) Uani 1 1 d .
H11A H 0.1719 1.6355 -0.2828 0.053 Uiso 1 1 calc R
C12 C 0.2127(6) 1.5679(4) -0.1280(3) 0.0351(11) Uani 1 1 d .
C13 C 0.2570(6) 1.4398(4) -0.1183(4) 0.0419(12) Uani 1 1 d .
H13A H 0.2570 1.4145 -0.1772 0.050 Uiso 1 1 calc R
C14 C 0.2987(6) 1.3540(4) -0.0264(3) 0.0375(11) Uani 1 1 d .
H14A H 0.3282 1.2694 -0.0211 0.045 Uiso 1 1 calc R
C15 C 0.2983(5) 1.3911(4) 0.0624(3) 0.0293(10) Uani 1 1 d .
H2N H 0.3504 1.2043 0.1506 0.044 Uiso 1 1 d R

loop_
_atom_site_aniso_label
_atom_site_aniso_U_11
_atom_site_aniso_U_22
_atom_site_aniso_U_33
_atom_site_aniso_U_23
_atom_site_aniso_U_13
_atom_site_aniso_U_12
P1 0.0182(6) 0.0230(6) 0.0271(7) -0.0069(5) -0.0013(5) -0.0041(5)
P2 0.0332(7) 0.0358(7) 0.0243(7) -0.0077(5) -0.0023(5) -0.0029(5)
P3 0.0224(6) 0.0237(6) 0.0218(6) -0.0100(5) 0.0003(5) -0.0050(5)
O1 0.0241(15) 0.0233(15) 0.0317(16) -0.0112(13) -0.0030(13) 0.0022(12)
O2 0.0187(14) 0.0252(14) 0.0265(16) -0.0048(13) 0.0028(12) -0.0007(12)
O3 0.0194(15) 0.0365(16) 0.0304(17) -0.0056(14) -0.0050(13) -0.0081(13)
O4 0.0304(18) 0.0459(19) 0.045(2) 0.0006(16) 0.0069(15) 0.0040(15)
O5 0.0456(19) 0.071(2) 0.0213(16) -0.0132(16) -0.0057(15) -0.0072(17)
O6 0.063(2) 0.0263(16) 0.047(2) -0.0070(15) -0.0196(17) 0.0003(15)
O7 0.0302(16) 0.0412(17) 0.0333(17) -0.0208(14) 0.0039(14) -0.0181(14)
O8 0.0243(15) 0.0300(15) 0.0255(15) -0.0128(13) -0.0013(12) 0.0064(12)
O9 0.0182(15) 0.0235(15) 0.0279(16) -0.0073(13) 0.0009(12) 0.0017(12)
O10 0.0220(15) 0.0231(14) 0.0353(17) -0.0088(13) 0.0013(13) -0.0065(12)
O11 0.095(3) 0.126(4) 0.071(3) -0.032(3) 0.002(2) -0.033(3)
N1 0.0160(17) 0.0216(17) 0.0215(18) -0.0096(15) 0.0023(14) -0.0021(14)
N2 0.035(2) 0.034(2) 0.031(2) -0.0078(19) -0.0017(18) -0.0084(17)
N3 0.037(2) 0.028(2) 0.058(3) -0.005(2) -0.003(2) 0.0003(18)
C1 0.022(2) 0.024(2) 0.021(2) -0.0100(18) 0.0053(18) -0.0063(18)
C2 0.026(2) 0.029(2) 0.020(2) -0.0112(19) 0.0014(19) -0.0073(19)
C3 0.015(2) 0.024(2) 0.023(2) -0.0097(18) -0.0019(18) -0.0073(18)
C4 0.038(3) 0.049(3) 0.031(3) -0.010(2) 0.002(2) -0.007(2)
C5 0.044(3) 0.047(3) 0.038(3) -0.024(3) 0.007(2) -0.013(2)
C6 0.042(3) 0.038(3) 0.045(3) -0.018(3) 0.005(2) -0.010(2)
C7 0.022(2) 0.022(2) 0.031(3) -0.009(2) -0.0001(19) -0.0045(18)
C8 0.024(2) 0.032(3) 0.043(3) -0.011(2) 0.002(2) -0.008(2)
C9 0.048(3) 0.042(3) 0.054(4) -0.007(3) -0.004(3) -0.006(3)
C10 0.042(3) 0.059(4) 0.041(3) 0.010(3) -0.008(3) -0.012(3)
C11 0.037(3) 0.058(3) 0.039(3) -0.015(3) -0.002(2) -0.012(3)
C12 0.029(3) 0.039(3) 0.032(3) -0.004(2) -0.004(2) -0.005(2)
C13 0.044(3) 0.050(3) 0.036(3) -0.018(3) 0.000(2) -0.009(2)
C14 0.039(3) 0.041(3) 0.043(3) -0.027(3) 0.003(2) -0.010(2)
C15 0.025(2) 0.033(3) 0.026(3) -0.004(2) 0.001(2) -0.006(2)

loop_
_atom_type_symbol
_atom_type_description
_atom_type_scat_dispersion_real
_atom_type_scat_dispersion_imag
_atom_type_scat_source
C C 0.0033 0.0016 'International Tables Vol C Tables 4.2.6.8 and 6.1.1.4'
H H 0.0000 0.0000 'International Tables Vol C Tables 4.2.6.8 and 6.1.1.4'
N N 0.0061 0.0033 'International Tables Vol C Tables 4.2.6.8 and 6.1.1.4'
O O 0.0106 0.0060 'International Tables Vol C Tables 4.2.6.8 and 6.1.1.4'
P P 0.1023 0.0942 'International Tables Vol C Tables 4.2.6.8 and 6.1.1.4'

loop_
_geom_angle_atom_site_label_1
_geom_angle_atom_site_label_2
_geom_angle_atom_site_label_3
_geom_angle
O3 P1 O1 112.01(16)
O3 P1 O2 113.88(14)
O1 P1 O2 110.93(14)
O3 P1 C1 109.40(17)
O1 P1 C1 105.08(16)
O2 P1 C1 104.90(16)
O6 P2 O5 116.43(18)
O6 P2 O4 110.69(18)
O5 P2 O4 108.11(18)
O6 P2 C2 110.51(18)
O5 P2 C2 103.52(17)
O4 P2 C2 106.98(16)
O7 P3 O8 114.79(15)
O7 P3 O9 113.88(15)
O8 P3 O9 107.89(14)
O7 P3 C3 102.93(16)
O8 P3 C3 109.12(16)
O9 P3 C3 107.87(16)
C3 N1 C1 113.5(3)
C3 N1 C2 110.6(3)
C1 N1 C2 114.2(3)
C4 N2 C15 121.3(4)
C9 N3 C8 116.0(4)
N1 C1 P1 114.1(2)
N1 C2 P2 118.3(2)
N1 C3 P3 115.2(2)
N2 C4 C5 121.7(4)
C4 C5 C6 119.4(4)
C5 C6 C7 119.0(4)
C15 C7 C6 118.6(4)
C15 C7 C8 117.7(4)
C6 C7 C8 123.7(4)
N3 C8 C12 123.5(4)
N3 C8 C7 116.4(4)
C12 C8 C7 120.1(4)
N3 C9 C10 124.6(5)
C11 C10 C9 118.7(4)
C10 C11 C12 118.7(5)
C8 C12 C11 118.5(4)
C8 C12 C13 119.7(4)
C11 C12 C13 121.8(4)
C14 C13 C12 121.0(4)
C13 C14 C15 119.8(4)
N2 C15 C7 119.9(4)
N2 C15 C14 118.4(4)
C7 C15 C14 121.6(4)

loop_
_geom_bond_atom_site_label_1
_geom_bond_atom_site_label_2
_geom_bond_distance
P1 O3 1.505(3)
P1 O1 1.530(2)
P1 O2 1.535(3)
P1 C1 1.815(4)
P2 O6 1.480(3)
P2 O5 1.514(3)
P2 O4 1.554(3)
P2 C2 1.808(4)
P3 O7 1.510(3)
P3 O8 1.520(2)
P3 O9 1.525(2)
P3 C3 1.821(4)
N1 C3 1.504(4)
N1 C1 1.504(4)
N1 C2 1.517(5)
N2 C4 1.331(5)
N2 C15 1.350(5)
N3 C9 1.329(5)
N3 C8 1.372(5)
C4 C5 1.360(6)
C5 C6 1.389(6)
C6 C7 1.405(6)
C7 C15 1.395(5)
C7 C8 1.461(5)
C8 C12 1.389(6)
C9 C10 1.396(7)
C10 C11 1.377(6)
C11 C12 1.400(6)
C12 C13 1.434(6)
C13 C14 1.358(6)
C14 C15 1.427(6)
